data_2224238
loop_
_publ_author_name
'Li, Huan-Qiu'
'Luo, Yin'
'Qin, Xuan'
'Zhu, Hai-Liang'

_publ_section_title
;
 (<i>E</i>)-Benzyl 3-(3-nitrobenzylidene)dithiocarbazate
;
_journal_coeditor_code HB5203
_journal_issue 12
_journal_name_full 'Acta Crystallographica Section E'
_journal_page_first o3080
_journal_paper_doi 10.1107/S1600536809045723
_journal_volume 65
_journal_year 2009
_chemical_formula_iupac 'C15 H13 N3 O2 S2'
_chemical_formula_moiety 'C15 H13 N3 O2 S2'
_chemical_formula_sum 'C15 H13 N3 O2 S2'
_chemical_formula_weight 331.40
_chemical_name_systematic
;
(<i>E</i>)-Benzyl 3-(3-nitrobenzylidene)dithiocarbazate
;
_space_group_IT_number 14
_symmetry_cell_setting monoclinic
_symmetry_space_group_name_Hall '-P 2ybc'
_symmetry_space_group_name_H-M 'P 1 21/c 1'
_atom_sites_solution_hydrogens geom
_atom_sites_solution_primary direct
_atom_sites_solution_secondary difmap
_audit_creation_method SHELXL-97
_cell_angle_alpha 90.00
_cell_angle_beta 90.67(3)
_cell_angle_gamma 90.00
_cell_formula_units_Z 4
_cell_length_a 5.2175(10)
_cell_length_b 26.213(5)
_cell_length_c 11.887(2)
_cell_measurement_reflns_used 25
_cell_measurement_temperature 293(2)
_cell_measurement_theta_max 12
_cell_measurement_theta_min 9
_cell_volume 1625.6(5)
_computing_cell_refinement 'CAD-4 Software (Enraf--Nonius, 1989)'
_computing_data_collection 'CAD-4 Software (Enraf--Nonius, 1989)'
_computing_data_reduction 'XCAD4 (Harms & Wocadlo, 1995)'
_computing_molecular_graphics 'SHELXTL (Sheldrick, 2008)'
_computing_publication_material 'SHELXTL (Sheldrick, 2008)'
_computing_structure_refinement 'SHELXL97 (Sheldrick, 2008)'
_computing_structure_solution 'SHELXS97 (Sheldrick, 2008)'
_diffrn_ambient_temperature 293(2)
_diffrn_measured_fraction_theta_full 0.975
_diffrn_measured_fraction_theta_max 0.975
_diffrn_measurement_device_type 'Enraf--Nonius CAD-4'
_diffrn_measurement_method \w/2\q
_diffrn_radiation_monochromator graphite
_diffrn_radiation_source 'fine-focus sealed tube'
_diffrn_radiation_type MoK\a
_diffrn_radiation_wavelength 0.71073
_diffrn_reflns_av_R_equivalents 0.0967
_diffrn_reflns_av_sigmaI/netI 0.1421
_diffrn_reflns_limit_h_max 5
_diffrn_reflns_limit_h_min -6
_diffrn_reflns_limit_k_max 29
_diffrn_reflns_limit_k_min -31
_diffrn_reflns_limit_l_max 14
_diffrn_reflns_limit_l_min -14
_diffrn_reflns_number 9486
_diffrn_reflns_theta_full 25.00
_diffrn_reflns_theta_max 25.00
_diffrn_reflns_theta_min 1.88
_diffrn_standards_decay_% 1
_diffrn_standards_interval_count 3
_diffrn_standards_interval_time 120
_diffrn_standards_number 200
_exptl_absorpt_coefficient_mu 0.337
_exptl_absorpt_correction_T_max 0.967
_exptl_absorpt_correction_T_min 0.906
_exptl_absorpt_correction_type psi-scan
_exptl_absorpt_process_details '(North <i>et al.</i>,  1968)'
_exptl_crystal_colour yellow
_exptl_crystal_density_diffrn 1.354
_exptl_crystal_density_method 'not measured'
_exptl_crystal_description block
_exptl_crystal_F_000 688
_exptl_crystal_size_max 0.30
_exptl_crystal_size_mid 0.30
_exptl_crystal_size_min 0.10
_refine_diff_density_max 0.146
_refine_diff_density_min -0.161
_refine_ls_extinction_method none
_refine_ls_goodness_of_fit_ref 0.731
_refine_ls_hydrogen_treatment mixed
_refine_ls_matrix_type full
_refine_ls_number_parameters 211
_refine_ls_number_reflns 2788
_refine_ls_number_restraints 0
_refine_ls_restrained_S_all 0.731
_refine_ls_R_factor_all 0.1603
_refine_ls_R_factor_gt 0.0448
_refine_ls_shift/su_max 0.000
_refine_ls_shift/su_mean 0.000
_refine_ls_structure_factor_coef Fsqd
_refine_ls_weighting_details 'calc w=1/[\s^2^(Fo^2^)+(0.0448P)^2^] where P=(Fo^2^+2Fc^2^)/3'
_refine_ls_weighting_scheme calc
_refine_ls_wR_factor_gt 0.0856
_refine_ls_wR_factor_ref 0.1063
_reflns_number_gt 951
_reflns_number_total 2788
_reflns_threshold_expression I>2\s(I)
_cod_data_source_file hb5203.cif
_cod_data_source_block I
_cod_original_cell_volume 1625.6(6)
_cod_original_sg_symbol_H-M 'P 21/c'
_cod_database_code 2224238
_cod_database_fobs_code 2224238

loop_
_symmetry_equiv_pos_as_xyz
'x, y, z'
'-x, y+1/2, -z+1/2'
'-x, -y, -z'
'x, -y-1/2, z-1/2'

loop_
_atom_site_type_symbol
_atom_site_label
_atom_site_fract_x
_atom_site_fract_y
_atom_site_fract_z
_atom_site_U_iso_or_equiv
_atom_site_adp_type
_atom_site_calc_flag
_atom_site_refinement_flags
_atom_site_occupancy
_atom_site_disorder_assembly
_atom_site_disorder_group
C C1 1.5564(10) 0.38939(18) 1.0058(4) 0.1065(16) Uani d . 1 . .
H H1 1.6613 0.3787 0.9477 0.128 Uiso calc R 1 . .
C C2 1.5833(10) 0.36729(18) 1.1102(5) 0.1215(18) Uani d . 1 . .
H H2 1.7070 0.3423 1.1222 0.146 Uiso calc R 1 . .
C C3 1.4312(11) 0.38176(19) 1.1951(4) 0.0986(14) Uani d . 1 . .
H H3 1.4491 0.3668 1.2658 0.118 Uiso calc R 1 . .
C C4 1.2549(11) 0.4177(2) 1.1770(4) 0.1203(18) Uani d . 1 . .
H H4 1.1474 0.4275 1.2349 0.144 Uiso calc R 1 . .
C C5 1.2307(9) 0.44050(17) 1.0726(5) 0.1170(17) Uani d . 1 . .
H H5 1.1095 0.4661 1.0616 0.140 Uiso calc R 1 . .
C C6 1.3817(9) 0.42606(17) 0.9862(4) 0.0740(11) Uani d . 1 . .
C C7 1.3604(11) 0.4511(2) 0.8717(4) 0.0893(15) Uani d . 1 . .
C C8 1.0763(8) 0.45488(13) 0.6740(3) 0.0662(10) Uani d . 1 . .
C C9 0.5747(8) 0.38503(16) 0.5578(3) 0.0740(12) Uani d . 1 . .
H H9 0.5412 0.4063 0.4967 0.089 Uiso calc R 1 . .
C C10 0.4214(8) 0.33846(15) 0.5727(3) 0.0648(10) Uani d . 1 . .
C C11 0.2307(8) 0.32751(16) 0.4958(3) 0.0716(11) Uani d . 1 . .
H H11 0.1940 0.3499 0.4371 0.086 Uiso calc R 1 . .
C C12 0.0946(8) 0.28268(18) 0.5071(4) 0.0763(12) Uani d . 1 . .
C C13 0.1352(9) 0.24961(16) 0.5946(4) 0.0997(15) Uani d . 1 . .
H H13 0.0389 0.2199 0.6014 0.120 Uiso calc R 1 . .
C C14 0.3244(9) 0.26178(18) 0.6727(4) 0.1020(15) Uani d . 1 . .
H H14 0.3563 0.2399 0.7329 0.122 Uiso calc R 1 . .
C C15 0.4658(8) 0.30577(16) 0.6623(3) 0.0838(12) Uani d . 1 . .
H H15 0.5917 0.3136 0.7156 0.101 Uiso calc R 1 . .
H H1A 0.851(7) 0.4589(13) 0.540(3) 0.100(15) Uiso d . 1 . .
N N1 0.8928(7) 0.43995(14) 0.6035(3) 0.0779(10) Uani d . 1 . .
N N2 0.7523(7) 0.39663(13) 0.6274(3) 0.0739(9) Uani d . 1 . .
N N3 -0.1075(8) 0.27046(17) 0.4218(4) 0.0953(12) Uani d . 1 . .
O O1 -0.1536(6) 0.30218(13) 0.3506(3) 0.1166(11) Uani d . 1 . .
O O2 -0.2120(8) 0.22932(15) 0.4285(3) 0.1572(16) Uani d . 1 . .
S S1 1.1060(2) 0.41799(4) 0.79464(9) 0.0806(4) Uani d . 1 . .
S S2 1.2592(2) 0.50568(4) 0.64490(9) 0.0898(4) Uani d . 1 . .
H H7A 1.508(7) 0.4456(14) 0.827(3) 0.109(17) Uiso d . 1 . .
H H7B 1.308(8) 0.4842(16) 0.871(3) 0.14(2) Uiso d . 1 . .

loop_
_atom_site_aniso_label
_atom_site_aniso_U_11
_atom_site_aniso_U_22
_atom_site_aniso_U_33
_atom_site_aniso_U_12
_atom_site_aniso_U_13
_atom_site_aniso_U_23
C1 0.121(4) 0.107(4) 0.092(4) 0.028(3) 0.039(3) 0.019(3)
C2 0.128(4) 0.128(4) 0.109(4) 0.051(3) 0.027(4) 0.034(4)
C3 0.108(4) 0.102(4) 0.085(4) 0.000(3) -0.004(3) 0.005(3)
C4 0.135(5) 0.142(5) 0.084(4) 0.029(4) 0.022(3) -0.002(3)
C5 0.123(4) 0.132(4) 0.097(4) 0.060(3) 0.015(3) 0.008(3)
C6 0.070(3) 0.076(3) 0.076(3) -0.005(2) -0.005(3) -0.001(3)
C7 0.077(4) 0.109(5) 0.082(4) -0.009(3) -0.010(3) 0.016(3)
C8 0.063(3) 0.068(3) 0.068(3) -0.002(2) 0.001(2) 0.007(2)
C9 0.080(3) 0.078(3) 0.064(3) -0.005(3) 0.002(3) 0.005(2)
C10 0.063(3) 0.063(3) 0.068(3) -0.006(2) 0.006(2) 0.000(2)
C11 0.068(3) 0.079(3) 0.067(3) -0.007(3) 0.003(3) 0.005(2)
C12 0.070(3) 0.089(4) 0.069(3) -0.012(3) -0.002(3) 0.000(3)
C13 0.103(4) 0.089(3) 0.107(4) -0.033(3) -0.017(3) 0.027(3)
C14 0.111(4) 0.087(4) 0.108(4) -0.020(3) -0.015(3) 0.035(3)
C15 0.094(3) 0.078(3) 0.079(3) -0.006(3) -0.013(2) 0.012(3)
N1 0.080(3) 0.079(3) 0.075(3) -0.010(2) -0.008(2) 0.015(2)
N2 0.076(3) 0.068(2) 0.077(2) -0.005(2) 0.002(2) 0.0053(19)
N3 0.096(3) 0.097(4) 0.094(3) -0.010(3) -0.005(3) 0.000(3)
O1 0.114(3) 0.127(3) 0.108(2) -0.019(2) -0.031(2) 0.016(2)
O2 0.180(4) 0.141(3) 0.150(3) -0.082(3) -0.045(3) 0.017(3)
S1 0.0798(8) 0.0879(8) 0.0741(7) -0.0113(6) 0.0010(6) 0.0101(6)
S2 0.0950(9) 0.0826(8) 0.0917(8) -0.0215(7) -0.0063(6) 0.0142(6)

loop_
_atom_type_symbol
_atom_type_description
_atom_type_scat_dispersion_real
_atom_type_scat_dispersion_imag
_atom_type_scat_source
C C 0.0033 0.0016 'International Tables Vol C Tables 4.2.6.8 and 6.1.1.4'
H H 0.0000 0.0000 'International Tables Vol C Tables 4.2.6.8 and 6.1.1.4'
N N 0.0061 0.0033 'International Tables Vol C Tables 4.2.6.8 and 6.1.1.4'
O O 0.0106 0.0060 'International Tables Vol C Tables 4.2.6.8 and 6.1.1.4'
S S 0.1246 0.1234 'International Tables Vol C Tables 4.2.6.8 and 6.1.1.4'

loop_
_geom_angle_atom_site_label_1
_geom_angle_atom_site_label_2
_geom_angle_atom_site_label_3
_geom_angle_site_symmetry_1
_geom_angle_site_symmetry_3
_geom_angle
_geom_angle_publ_flag
C6 C1 C2 . . 121.3(4) ?
C6 C1 H1 . . 119.3 ?
C2 C1 H1 . . 119.3 ?
C3 C2 C1 . . 120.2(5) ?
C3 C2 H2 . . 119.9 ?
C1 C2 H2 . . 119.9 ?
C4 C3 C2 . . 119.3(5) ?
C4 C3 H3 . . 120.3 ?
C2 C3 H3 . . 120.3 ?
C3 C4 C5 . . 120.5(5) ?
C3 C4 H4 . . 119.8 ?
C5 C4 H4 . . 119.8 ?
C6 C5 C4 . . 120.8(4) ?
C6 C5 H5 . . 119.6 ?
C4 C5 H5 . . 119.6 ?
C1 C6 C5 . . 117.9(4) ?
C1 C6 C7 . . 120.6(5) ?
C5 C6 C7 . . 121.6(5) ?
C6 C7 S1 . . 106.9(3) ?
C6 C7 H7A . . 113(2) ?
S1 C7 H7A . . 104(2) ?
C6 C7 H7B . . 116(3) ?
S1 C7 H7B . . 104(3) ?
H7A C7 H7B . . 113(4) ?
N1 C8 S2 . . 120.9(3) ?
N1 C8 S1 . . 114.5(3) ?
S2 C8 S1 . . 124.6(3) ?
N2 C9 C10 . . 120.9(4) ?
N2 C9 H9 . . 119.6 ?
C10 C9 H9 . . 119.6 ?
C11 C10 C15 . . 119.7(4) ?
C11 C10 C9 . . 118.9(4) ?
C15 C10 C9 . . 121.3(4) ?
C10 C11 C12 . . 118.9(4) ?
C10 C11 H11 . . 120.6 ?
C12 C11 H11 . . 120.6 ?
C13 C12 C11 . . 122.5(4) ?
C13 C12 N3 . . 118.9(4) ?
C11 C12 N3 . . 118.5(4) ?
C12 C13 C14 . . 117.8(4) ?
C12 C13 H13 . . 121.1 ?
C14 C13 H13 . . 121.1 ?
C15 C14 C13 . . 120.8(4) ?
C15 C14 H14 . . 119.6 ?
C13 C14 H14 . . 119.6 ?
C14 C15 C10 . . 120.2(4) ?
C14 C15 H15 . . 119.9 ?
C10 C15 H15 . . 119.9 ?
C8 N1 N2 . . 119.6(4) ?
C8 N1 H1A . . 121(2) ?
N2 N1 H1A . . 119(2) ?
C9 N2 N1 . . 116.5(4) ?
O1 N3 O2 . . 124.9(5) ?
O1 N3 C12 . . 117.6(4) ?
O2 N3 C12 . . 117.5(5) ?
C8 S1 C7 . . 102.0(2) ?

loop_
_geom_bond_atom_site_label_1
_geom_bond_atom_site_label_2
_geom_bond_site_symmetry_2
_geom_bond_distance
_geom_bond_publ_flag
C1 C6 . 1.343(5) ?
C1 C2 . 1.375(5) ?
C1 H1 . 0.9300 ?
C2 C3 . 1.346(5) ?
C2 H2 . 0.9300 ?
C3 C4 . 1.332(5) ?
C3 H3 . 0.9300 ?
C4 C5 . 1.381(5) ?
C4 H4 . 0.9300 ?
C5 C6 . 1.355(5) ?
C5 H5 . 0.9300 ?
C6 C7 . 1.514(5) ?
C7 S1 . 1.823(5) ?
C7 H7A . 0.95(4) ?
C7 H7B . 0.91(4) ?
C8 N1 . 1.324(4) ?
C8 S2 . 1.676(4) ?
C8 S1 . 1.735(4) ?
C9 N2 . 1.272(4) ?
C9 C10 . 1.471(5) ?
C9 H9 . 0.9300 ?
C10 C11 . 1.373(4) ?
C10 C15 . 1.384(5) ?
C11 C12 . 1.380(5) ?
C11 H11 . 0.9300 ?
C12 C13 . 1.368(5) ?
C12 N3 . 1.489(5) ?
C13 C14 . 1.384(5) ?
C13 H13 . 0.9300 ?
C14 C15 . 1.375(5) ?
C14 H14 . 0.9300 ?
C15 H15 . 0.9300 ?
N1 N2 . 1.383(4) ?
N1 H1A . 0.93(3) ?
N3 O1 . 1.208(4) ?
N3 O2 . 1.212(4) ?

loop_
_geom_hbond_atom_site_label_D
_geom_hbond_atom_site_label_H
_geom_hbond_atom_site_label_A
_geom_hbond_site_symmetry_A
_geom_hbond_distance_DH
_geom_hbond_distance_HA
_geom_hbond_distance_DA
_geom_hbond_angle_DHA
N1 H1A S2 3_766 0.93(3) 2.45(4) 3.365(4) 170(3)

loop_
_geom_torsion_atom_site_label_1
_geom_torsion_atom_site_label_2
_geom_torsion_atom_site_label_3
_geom_torsion_atom_site_label_4
_geom_torsion_site_symmetry_1
_geom_torsion_site_symmetry_2
_geom_torsion_site_symmetry_3
_geom_torsion_site_symmetry_4
_geom_torsion
_geom_torsion_publ_flag
C6 C1 C2 C3 . . . . 0.8(8) ?
C1 C2 C3 C4 . . . . -0.1(8) ?
C2 C3 C4 C5 . . . . -1.0(8) ?
C3 C4 C5 C6 . . . . 1.4(8) ?
C2 C1 C6 C5 . . . . -0.4(7) ?
C2 C1 C6 C7 . . . . 178.1(4) ?
C4 C5 C6 C1 . . . . -0.7(7) ?
C4 C5 C6 C7 . . . . -179.2(4) ?
C1 C6 C7 S1 . . . . 96.1(5) ?
C5 C6 C7 S1 . . . . -85.4(5) ?
N2 C9 C10 C11 . . . . 179.7(3) ?
N2 C9 C10 C15 . . . . -0.3(5) ?
C15 C10 C11 C12 . . . . -2.8(5) ?
C9 C10 C11 C12 . . . . 177.2(3) ?
C10 C11 C12 C13 . . . . 2.6(6) ?
C10 C11 C12 N3 . . . . -178.5(3) ?
C11 C12 C13 C14 . . . . -1.3(6) ?
N3 C12 C13 C14 . . . . 179.9(4) ?
C12 C13 C14 C15 . . . . 0.1(7) ?
C13 C14 C15 C10 . . . . -0.4(6) ?
C11 C10 C15 C14 . . . . 1.7(6) ?
C9 C10 C15 C14 . . . . -178.3(3) ?
S2 C8 N1 N2 . . . . 177.2(2) ?
S1 C8 N1 N2 . . . . -2.9(4) ?
C10 C9 N2 N1 . . . . 177.3(3) ?
C8 N1 N2 C9 . . . . 178.3(3) ?
C13 C12 N3 O1 . . . . 174.2(4) ?
C11 C12 N3 O1 . . . . -4.7(6) ?
C13 C12 N3 O2 . . . . -6.3(6) ?
C11 C12 N3 O2 . . . . 174.8(4) ?
N1 C8 S1 C7 . . . . -177.5(3) ?
S2 C8 S1 C7 . . . . 2.4(3) ?
C6 C7 S1 C8 . . . . 173.1(4) ?

loop_
_cod_related_entry_id
_cod_related_entry_database
_cod_related_entry_code
1 ChemSpider 24743752
